data_4305947
loop_
_publ_author_name
'Lei Zhang'
'Ye-Yan Qin'
'Zhao-Ji Li'
'Qi-Pu Lin'
'Jian-Kai Cheng'
'Jian Zhang'
'Yuan-Gen Yao'

_publ_contact_author_email yyg@fjirsm.ac.cn
_publ_contact_author_fax 86-591-83714946
_publ_contact_author_name 'Yuan-Gen Yao'
_publ_contact_author_phone 86-591-83711523
_publ_section_title
;
Topology Analysis and Nonlinear-Optical-Active Properties of Luminescent
Metal-Organic Framework Materials Based on Zinc/Lead Isophthalates
;
_journal_name_full 'Inorganic Chemistry'
_journal_page_first 8286
_journal_page_last 8293
_journal_paper_doi 10.1021/ic800871r
_journal_volume 47
_journal_year 2008
_chemical_formula_moiety 'C16 H8 O8 Zn2'
_chemical_formula_sum 'C16 H8 O8 Zn2'
_chemical_formula_weight 459.00
_chemical_name_systematic
; 
 ? 
;
_space_group_IT_number 96
_symmetry_cell_setting tetragonal
_symmetry_space_group_name_Hall 'P 4nw 2abw'
_symmetry_space_group_name_H-M 'P 43 21 2'
_atom_sites_solution_hydrogens geom
_atom_sites_solution_primary direct
_atom_sites_solution_secondary difmap
_audit_creation_method SHELXL-97
_cell_angle_alpha 90.00
_cell_angle_beta 90.00
_cell_angle_gamma 90.00
_cell_formula_units_Z 8
_cell_length_a 9.6432(4)
_cell_length_b 9.6432(4)
_cell_length_c 32.2446(18)
_cell_measurement_reflns_used 5460
_cell_measurement_temperature 293(2)
_cell_measurement_theta_max 27.4835
_cell_measurement_theta_min 2.1125
_cell_volume 2998.5(2)
_computing_cell_refinement 'Bruker XSCANS'
_computing_data_collection 'Bruker XSCANS'
_computing_data_reduction 'Bruker SHELXTL'
_computing_molecular_graphics 'Bruker SHELXTL'
_computing_publication_material 'Bruker SHELXTL'
_computing_structure_refinement 'SHELXL-97 (Sheldrick, 1997)'
_computing_structure_solution 'SHELXS-97 (Sheldrick, 1990)'
_diffrn_ambient_temperature 293(2)
_diffrn_measured_fraction_theta_full 0.976
_diffrn_measured_fraction_theta_max 0.976
_diffrn_measurement_device_type 'Bruker P4'
_diffrn_measurement_method '\w scans'
_diffrn_radiation_monochromator graphite
_diffrn_radiation_source 'fine-focus sealed tube'
_diffrn_radiation_type MoK\a
_diffrn_radiation_wavelength 0.71073
_diffrn_reflns_av_R_equivalents 0.0395
_diffrn_reflns_av_sigmaI/netI 0.0426
_diffrn_reflns_limit_h_max 12
_diffrn_reflns_limit_h_min -9
_diffrn_reflns_limit_k_max 10
_diffrn_reflns_limit_k_min -12
_diffrn_reflns_limit_l_max 41
_diffrn_reflns_limit_l_min -41
_diffrn_reflns_number 16374
_diffrn_reflns_theta_full 27.48
_diffrn_reflns_theta_max 27.48
_diffrn_reflns_theta_min 2.20
_diffrn_standards_decay_% 0
_diffrn_standards_interval_count 0
_diffrn_standards_interval_time 0
_diffrn_standards_number 0
_exptl_absorpt_coefficient_mu 3.247
_exptl_absorpt_correction_T_max 0.823
_exptl_absorpt_correction_T_min 0.393
_exptl_absorpt_correction_type multi-scan
_exptl_absorpt_process_details CrystalClear
_exptl_crystal_colour White
_exptl_crystal_density_diffrn 2.033
_exptl_crystal_density_method 'not measured'
_exptl_crystal_description Prism
_exptl_crystal_F_000 1824
_exptl_crystal_size_max 0.3500
_exptl_crystal_size_mid 0.2500
_exptl_crystal_size_min 0.0600
_refine_diff_density_max 1.487
_refine_diff_density_min -1.404
_refine_diff_density_rms 0.159
_refine_ls_abs_structure_details 'Flack H D (1983), Acta Cryst. A39, 876-881'
_refine_ls_abs_structure_Flack 0.01(1)
_refine_ls_extinction_method none
_refine_ls_goodness_of_fit_ref 1.082
_refine_ls_hydrogen_treatment constr
_refine_ls_matrix_type full
_refine_ls_number_parameters 236
_refine_ls_number_reflns 3448
_refine_ls_number_restraints 0
_refine_ls_restrained_S_all 1.082
_refine_ls_R_factor_all 0.0650
_refine_ls_R_factor_gt 0.0624
_refine_ls_shift/su_max 0.005
_refine_ls_shift/su_mean 0.001
_refine_ls_structure_factor_coef Fsqd
_refine_ls_weighting_details 'calc w=1/[\s^2^(Fo^2^)+(0.0674P)^2^+20.2402P] where P=(Fo^2^+2Fc^2^)/3'
_refine_ls_weighting_scheme calc
_refine_ls_wR_factor_gt 0.1678
_refine_ls_wR_factor_ref 0.1697
_reflns_number_gt 3101
_reflns_number_total 3448
_reflns_threshold_expression >2sigma(I)
_cod_data_source_file ic800871r_si_003_2.cif
_cod_data_source_block 1
_cod_depositor_comments
;
The following automatic conversions were performed:
'_symmetry_cell_setting' value 'Tetragonal' changed to 'tetragonal'
according to '/home/saulius/struct/CIF-dictionaries/cif_core.dic'
dictionary named 'cif_core.dic' version 2.4.1 from
2010-06-29.

'_exptl_absorpt_correction_type' value 'Multi-scan' changed
to 'multi-scan' according to
'/home/saulius/struct/CIF-dictionaries/cif_core.dic' dictionary named
'cif_core.dic' version 2.4.1 from 2010-06-29.

Automatic conversion script
Id: cif_fix_enum 1527 2010-12-29 10:47:43Z saulius 
;
_cod_database_code 4305947

loop_
_symmetry_equiv_pos_as_xyz
'x, y, z'
'-y+1/2, x+1/2, z+3/4'
'-x, -y, z+1/2'
'y+1/2, -x+1/2, z+1/4'
'x+1/2, -y+1/2, -z+1/4'
'y, x, -z'
'-x+1/2, y+1/2, -z+3/4'
'-y, -x, -z+1/2'

loop_
_atom_site_label
_atom_site_type_symbol
_atom_site_fract_x
_atom_site_fract_y
_atom_site_fract_z
_atom_site_U_iso_or_equiv
_atom_site_adp_type
_atom_site_occupancy
_atom_site_symmetry_multiplicity
_atom_site_calc_flag
_atom_site_refinement_flags
_atom_site_disorder_assembly
_atom_site_disorder_group
Zn1 Zn -0.01549(9) -1.01549(9) -0.5000 0.0195(3) Uani 1 2 d S . .
Zn2 Zn -0.54963(8) -0.98458(8) -0.24960(2) 0.0189(2) Uani 1 1 d . . .
Zn3 Zn -0.04477(9) -0.95523(9) -0.2500 0.0200(3) Uani 1 2 d S . .
O8 O -0.2421(6) -0.9618(6) -0.26486(15) 0.0275(12) Uani 1 1 d . . .
O2 O 0.2870(5) -1.0562(7) -0.48232(14) 0.0271(12) Uani 1 1 d . . .
O1 O 0.0896(5) -1.0151(6) -0.44975(14) 0.0257(12) Uani 1 1 d . . .
O5 O -0.2126(5) -0.9962(6) -0.48272(15) 0.0262(12) Uani 1 1 d . . .
O6 O -0.4148(5) -0.9989(6) -0.45116(14) 0.0250(12) Uani 1 1 d . . .
O3 O 0.0617(5) -0.9993(6) -0.29899(14) 0.0228(12) Uani 1 1 d . . .
O7 O -0.4401(5) -0.9681(5) -0.29955(13) 0.0205(10) Uani 1 1 d . . .
O4 O 0.2549(6) -1.0183(6) -0.26294(16) 0.0280(13) Uani 1 1 d . . .
C5 C 0.4175(9) -1.2441(8) -0.3670(2) 0.0258(17) Uani 1 1 d . . .
H5A H 0.4850 -1.3127 -0.3651 0.031 Uiso 1 1 calc R . .
C14 C -0.1279(7) -0.8165(7) -0.4119(2) 0.0168(13) Uani 1 1 d . . .
H14A H -0.0878 -0.7889 -0.4368 0.020 Uiso 1 1 calc R . .
C11 C -0.2428(7) -0.9027(7) -0.3372(2) 0.0182(14) Uani 1 1 d . . .
C1 C 0.2725(7) -1.0970(8) -0.4089(2) 0.0214(15) Uani 1 1 d . . .
C6 C 0.3732(9) -1.1951(8) -0.4059(2) 0.0272(16) Uani 1 1 d . . .
H6A H 0.4134 -1.2303 -0.4299 0.033 Uiso 1 1 calc R . .
C12 C -0.1426(8) -0.8013(8) -0.3375(2) 0.0237(16) Uani 1 1 d . . .
H12A H -0.1127 -0.7628 -0.3126 0.028 Uiso 1 1 calc R . .
C8 C 0.1866(7) -1.0287(7) -0.29616(19) 0.0172(13) Uani 1 1 d . . .
C10 C -0.2880(7) -0.9584(8) -0.37479(19) 0.0172(15) Uani 1 1 d . . .
H10A H -0.3587 -1.0240 -0.3748 0.021 Uiso 1 1 calc R . .
C2 C 0.2121(7) -1.0437(8) -0.37297(19) 0.0167(14) Uani 1 1 d . . .
H2A H 0.1413 -0.9786 -0.3751 0.020 Uiso 1 1 calc R . .
C9 C -0.2293(7) -0.9177(7) -0.4121(2) 0.0160(13) Uani 1 1 d . . .
C15 C -0.2863(7) -0.9760(8) -0.45141(19) 0.0168(14) Uani 1 1 d . . .
C3 C 0.2562(7) -1.0866(7) -0.3341(2) 0.0182(13) Uani 1 1 d . . .
C7 C 0.2154(7) -1.0510(8) -0.45010(19) 0.0162(13) Uani 1 1 d . . .
C4 C 0.3579(8) -1.1873(8) -0.3314(2) 0.0237(15) Uani 1 1 d . . .
H4A H 0.3870 -1.2176 -0.3054 0.028 Uiso 1 1 calc R . .
C16 C -0.3112(7) -0.9485(8) -0.29791(19) 0.0174(14) Uani 1 1 d . . .
C13 C -0.0849(9) -0.7553(8) -0.3750(2) 0.0241(17) Uani 1 1 d . . .
H13A H -0.0190 -0.6850 -0.3752 0.029 Uiso 1 1 calc R . .

loop_
_atom_site_aniso_label
_atom_site_aniso_U_11
_atom_site_aniso_U_22
_atom_site_aniso_U_33
_atom_site_aniso_U_23
_atom_site_aniso_U_13
_atom_site_aniso_U_12
Zn1 0.0224(4) 0.0224(4) 0.0137(4) 0.0007(3) -0.0007(3) 0.0012(5)
Zn2 0.0218(5) 0.0205(4) 0.0143(3) 0.0007(3) -0.0014(3) -0.0015(3)
Zn3 0.0224(4) 0.0224(4) 0.0152(5) -0.0014(3) -0.0014(3) -0.0010(5)
O8 0.022(3) 0.040(3) 0.020(2) 0.005(2) 0.0005(19) 0.003(3)
O2 0.018(3) 0.046(4) 0.017(2) 0.002(2) -0.0026(19) -0.005(2)
O1 0.013(2) 0.047(4) 0.017(2) -0.004(2) -0.0048(18) 0.012(2)
O5 0.017(3) 0.041(4) 0.020(2) -0.004(2) -0.004(2) -0.001(2)
O6 0.007(2) 0.044(4) 0.023(2) -0.005(2) -0.0024(18) -0.008(2)
O3 0.009(2) 0.038(3) 0.021(2) 0.0014(19) 0.0023(17) 0.011(2)
O7 0.011(2) 0.031(3) 0.019(2) 0.0004(19) 0.0005(17) -0.007(2)
O4 0.024(3) 0.039(3) 0.021(2) -0.004(2) -0.0003(19) -0.003(3)
C5 0.021(4) 0.027(4) 0.029(3) 0.005(3) -0.004(3) 0.012(3)
C14 0.016(3) 0.010(3) 0.024(3) 0.003(2) 0.002(2) -0.004(3)
C11 0.020(4) 0.016(3) 0.018(3) 0.003(2) 0.001(2) 0.002(3)
C1 0.024(4) 0.022(4) 0.017(3) 0.000(3) -0.002(3) -0.010(3)
C6 0.036(5) 0.020(4) 0.026(3) -0.002(3) 0.003(3) 0.002(3)
C12 0.025(4) 0.022(4) 0.024(3) -0.002(3) -0.005(3) -0.001(3)
C8 0.017(3) 0.015(3) 0.019(3) 0.001(3) 0.003(2) -0.005(3)
C10 0.017(3) 0.015(4) 0.020(3) -0.003(3) 0.001(3) 0.002(3)
C2 0.016(3) 0.013(4) 0.021(3) -0.008(2) -0.002(3) -0.002(3)
C9 0.012(3) 0.014(3) 0.022(3) -0.002(2) 0.000(2) -0.001(3)
C15 0.016(3) 0.019(4) 0.016(3) 0.002(2) -0.003(2) 0.001(3)
C3 0.024(4) 0.013(3) 0.018(3) -0.002(2) -0.002(3) 0.003(3)
C7 0.014(3) 0.013(3) 0.021(3) -0.002(2) -0.005(2) -0.005(3)
C4 0.032(4) 0.017(4) 0.022(3) 0.001(3) -0.002(3) 0.002(3)
C16 0.017(3) 0.015(4) 0.020(3) -0.004(3) -0.006(2) 0.007(3)
C13 0.016(4) 0.026(4) 0.031(4) 0.005(3) -0.002(3) -0.008(3)

loop_
_atom_type_symbol
_atom_type_description
_atom_type_scat_dispersion_real
_atom_type_scat_dispersion_imag
_atom_type_scat_source
C C 0.0033 0.0016 'International Tables Vol C Tables 4.2.6.8 and 6.1.1.4'
H H 0.0000 0.0000 'International Tables Vol C Tables 4.2.6.8 and 6.1.1.4'
O O 0.0106 0.0060 'International Tables Vol C Tables 4.2.6.8 and 6.1.1.4'
Zn Zn 0.2839 1.4301 'International Tables Vol C Tables 4.2.6.8 and 6.1.1.4'

loop_
_geom_angle_atom_site_label_1
_geom_angle_atom_site_label_2
_geom_angle_atom_site_label_3
_geom_angle
_geom_angle_site_symmetry_1
_geom_angle_site_symmetry_3
_geom_angle_publ_flag
O1 Zn1 O1 135.8(4) 6_644 . ?
O1 Zn1 O5 100.9(2) 6_644 . ?
O1 Zn1 O5 105.6(2) . . ?
O1 Zn1 O5 105.6(2) 6_644 6_644 ?
O1 Zn1 O5 100.9(2) . 6_644 ?
O5 Zn1 O5 104.9(3) . 6_644 ?
O6 Zn2 O7 125.8(2) 4_535 . ?
O6 Zn2 O4 110.0(2) 4_535 1_455 ?
O7 Zn2 O4 110.9(2) . 1_455 ?
O6 Zn2 O2 105.5(2) 4_535 4_545 ?
O7 Zn2 O2 99.9(2) . 4_545 ?
O4 Zn2 O2 101.0(3) 1_455 4_545 ?
O3 Zn3 O3 115.8(3) . 8_444 ?
O3 Zn3 O8 113.3(2) . 8_444 ?
O3 Zn3 O8 108.0(2) 8_444 8_444 ?
O3 Zn3 O8 108.0(2) . . ?
O3 Zn3 O8 113.3(2) 8_444 . ?
O8 Zn3 O8 97.0(4) 8_444 . ?
C16 O8 Zn3 135.5(5) . . ?
C7 O2 Zn2 139.7(4) . 2_444 ?
C7 O1 Zn1 120.1(4) . . ?
C15 O5 Zn1 141.6(5) . . ?
C15 O6 Zn2 122.8(4) . 2_344 ?
C8 O3 Zn3 120.4(4) . . ?
C16 O7 Zn2 121.1(4) . . ?
C8 O4 Zn2 134.6(5) . 1_655 ?
C4 C5 C6 118.4(7) . . ?
C4 C5 H5A 120.8 . . ?
C6 C5 H5A 120.8 . . ?
C9 C14 C13 121.1(6) . . ?
C9 C14 H14A 119.5 . . ?
C13 C14 H14A 119.5 . . ?
C12 C11 C10 119.2(6) . . ?
C12 C11 C16 121.7(6) . . ?
C10 C11 C16 119.0(6) . . ?
C6 C1 C2 119.7(7) . . ?
C6 C1 C7 122.0(6) . . ?
C2 C1 C7 118.1(7) . . ?
C1 C6 C5 121.0(7) . . ?
C1 C6 H6A 119.5 . . ?
C5 C6 H6A 119.5 . . ?
C11 C12 C13 120.5(7) . . ?
C11 C12 H12A 119.7 . . ?
C13 C12 H12A 119.7 . . ?
O3 C8 O4 123.4(6) . . ?
O3 C8 C3 117.3(6) . . ?
O4 C8 C3 119.2(6) . . ?
C9 C10 C11 121.1(7) . . ?
C9 C10 H10A 119.4 . . ?
C11 C10 H10A 119.4 . . ?
C3 C2 C1 120.8(7) . . ?
C3 C2 H2A 119.6 . . ?
C1 C2 H2A 119.6 . . ?
C14 C9 C10 118.9(6) . . ?
C14 C9 C15 122.2(6) . . ?
C10 C9 C15 118.7(6) . . ?
O5 C15 O6 122.5(6) . . ?
O5 C15 C9 122.4(6) . . ?
O6 C15 C9 115.0(6) . . ?
C4 C3 C2 119.0(6) . . ?
C4 C3 C8 121.7(6) . . ?
C2 C3 C8 119.2(6) . . ?
O2 C7 O1 123.4(6) . . ?
O2 C7 C1 121.4(6) . . ?
O1 C7 C1 115.1(6) . . ?
C3 C4 C5 121.0(6) . . ?
C3 C4 H4A 119.5 . . ?
C5 C4 H4A 119.5 . . ?
O7 C16 O8 122.7(6) . . ?
O7 C16 C11 116.4(6) . . ?
O8 C16 C11 120.8(6) . . ?
C14 C13 C12 119.0(7) . . ?
C14 C13 H13A 120.5 . . ?
C12 C13 H13A 120.5 . . ?

loop_
_geom_bond_atom_site_label_1
_geom_bond_atom_site_label_2
_geom_bond_distance
_geom_bond_site_symmetry_2
_geom_bond_publ_flag
Zn1 O1 1.911(5) 6_644 ?
Zn1 O1 1.911(5) . ?
Zn1 O5 1.990(5) . ?
Zn1 O5 1.990(5) 6_644 ?
Zn2 O6 1.903(5) 4_535 ?
Zn2 O7 1.932(5) . ?
Zn2 O4 1.961(6) 1_455 ?
Zn2 O2 1.986(5) 4_545 ?
Zn3 O3 1.931(5) . ?
Zn3 O3 1.931(5) 8_444 ?
Zn3 O8 1.963(5) 8_444 ?
Zn3 O8 1.963(5) . ?
O8 C16 1.263(8) . ?
O2 C7 1.249(8) . ?
O2 Zn2 1.986(5) 2_444 ?
O1 C7 1.262(8) . ?
O5 C15 1.250(8) . ?
O6 C15 1.259(9) . ?
O6 Zn2 1.903(5) 2_344 ?
O3 C8 1.241(9) . ?
O7 C16 1.259(8) . ?
O4 C8 1.261(8) . ?
O4 Zn2 1.961(5) 1_655 ?
C5 C4 1.397(10) . ?
C5 C6 1.405(10) . ?
C5 H5A 0.9300 . ?
C14 C9 1.381(10) . ?
C14 C13 1.390(10) . ?
C14 H14A 0.9300 . ?
C11 C12 1.375(11) . ?
C11 C10 1.395(9) . ?
C11 C16 1.495(9) . ?
C1 C6 1.359(12) . ?
C1 C2 1.394(9) . ?
C1 C7 1.506(9) . ?
C6 H6A 0.9300 . ?
C12 C13 1.404(10) . ?
C12 H12A 0.9300 . ?
C8 C3 1.504(9) . ?
C10 C9 1.387(9) . ?
C10 H10A 0.9300 . ?
C2 C3 1.386(9) . ?
C2 H2A 0.9300 . ?
C9 C15 1.491(9) . ?
C3 C4 1.383(10) . ?
C4 H4A 0.9300 . ?
C13 H13A 0.9300 . ?
